data_4103990
loop_
_publ_author_name
'Takuya Kochi'
'Seiya Urano'
'Hajime Seki'
'Eiichiro Mizushima'
'Mitsuo Sato'
'Fumitoshi Kakiuchi'

_publ_section_title
;
 Ruthenium-Catalyzed Amino- and Alkoxycarbonylations with Carbamoyl
 Chlorides and Alkyl Chloroformates via Aromatic C-H Bond Cleavage
;
_journal_name_full 'Journal of the American Chemical Society'
_journal_page_first 2792
_journal_page_last 2793
_journal_paper_doi 10.1021/ja8097492
_journal_volume 131
_journal_year 2009
_chemical_formula_sum 'C26 H18 N2 O'
_chemical_formula_weight 374.42
_chemical_name_systematic
; 
 ? 
;
_space_group_IT_number 14
_symmetry_cell_setting monoclinic
_symmetry_space_group_name_Hall '-P 2yab'
_symmetry_space_group_name_H-M 'P 1 21/a 1'
_atom_sites_solution_hydrogens geom
_atom_sites_solution_primary direct
_atom_sites_solution_secondary difmap
_audit_creation_method SHELXL-97
_cell_angle_alpha 90.000(4)
_cell_angle_beta 92.017(4)
_cell_angle_gamma 90.000(4)
_cell_formula_units_Z 4
_cell_length_a 8.982(6)
_cell_length_b 16.187(11)
_cell_length_c 12.881(9)
_cell_measurement_reflns_used 5850
_cell_measurement_temperature 113(2)
_cell_measurement_theta_max 27.4835
_cell_measurement_theta_min 3.1631
_cell_volume 1872(2)
_computing_structure_refinement 'SHELXL-97 (Sheldrick, 1997)'
_computing_structure_solution 'SHELXS-97 (Sheldrick, 1990)'
_diffrn_ambient_temperature 113(2)
_diffrn_detector_area_resol_mean 14.7059
_diffrn_measured_fraction_theta_full 0.975
_diffrn_measured_fraction_theta_max 0.975
_diffrn_measurement_method dtprofit.ref
_diffrn_radiation_monochromator graphite
_diffrn_radiation_source 'fine-focus sealed tube'
_diffrn_radiation_type MoK\a
_diffrn_radiation_wavelength 0.71070
_diffrn_reflns_av_R_equivalents 0.0179
_diffrn_reflns_av_sigmaI/netI 0.0144
_diffrn_reflns_limit_h_max 10
_diffrn_reflns_limit_h_min -9
_diffrn_reflns_limit_k_max 19
_diffrn_reflns_limit_k_min -11
_diffrn_reflns_limit_l_max 15
_diffrn_reflns_limit_l_min -15
_diffrn_reflns_number 10366
_diffrn_reflns_theta_full 24.99
_diffrn_reflns_theta_max 24.99
_diffrn_reflns_theta_min 3.16
_exptl_absorpt_coefficient_mu 0.082
_exptl_absorpt_correction_T_max 0.9839
_exptl_absorpt_correction_T_min 0.9603
_exptl_absorpt_correction_type multi-scan
_exptl_absorpt_process_details 'Jacobson, R. (1998). Private communication to the Rigaku Corporation'
_exptl_crystal_colour Colorless
_exptl_crystal_density_diffrn 1.329
_exptl_crystal_density_method 'not measured'
_exptl_crystal_description Block
_exptl_crystal_F_000 784
_exptl_crystal_size_max 0.50
_exptl_crystal_size_mid 0.30
_exptl_crystal_size_min 0.20
_refine_diff_density_max 0.192
_refine_diff_density_min -0.174
_refine_diff_density_rms 0.034
_refine_ls_extinction_method none
_refine_ls_goodness_of_fit_ref 1.065
_refine_ls_hydrogen_treatment constr
_refine_ls_matrix_type full
_refine_ls_number_parameters 262
_refine_ls_number_reflns 3210
_refine_ls_number_restraints 0
_refine_ls_restrained_S_all 1.065
_refine_ls_R_factor_all 0.0369
_refine_ls_R_factor_gt 0.0344
_refine_ls_shift/su_max 0.000
_refine_ls_shift/su_mean 0.000
_refine_ls_structure_factor_coef Fsqd
_refine_ls_weighting_details 'calc w=1/[\s^2^(Fo^2^)+(0.0411P)^2^+0.6345P] where P=(Fo^2^+2Fc^2^)/3'
_refine_ls_weighting_scheme calc
_refine_ls_wR_factor_gt 0.0834
_refine_ls_wR_factor_ref 0.0853
_reflns_number_gt 3030
_reflns_number_total 3210
_reflns_threshold_expression >2sigma(I)
_cod_data_source_file ja8097492_si_002.cif
_cod_data_source_block 2b
_cod_database_code 4103990

loop_
_symmetry_equiv_pos_as_xyz
'x, y, z'
'-x+1/2, y+1/2, -z'
'-x, -y, -z'
'x-1/2, -y-1/2, z'

loop_
_atom_site_label
_atom_site_type_symbol
_atom_site_fract_x
_atom_site_fract_y
_atom_site_fract_z
_atom_site_U_iso_or_equiv
_atom_site_adp_type
_atom_site_occupancy
_atom_site_symmetry_multiplicity
_atom_site_calc_flag
_atom_site_refinement_flags
C1 C 0.57094(13) -0.00549(7) 0.24173(9) 0.0190(3) Uani 1 1 d .
C2 C 0.55763(13) -0.06553(7) 0.16158(9) 0.0178(2) Uani 1 1 d .
C3 C 0.43155(13) -0.06997(7) 0.08767(9) 0.0179(2) Uani 1 1 d .
N1 N 0.32488(11) -0.01080(6) 0.09239(8) 0.0202(2) Uani 1 1 d .
C4 C 0.21142(14) -0.01451(8) 0.02372(10) 0.0233(3) Uani 1 1 d .
H1 H 0.1365 0.0268 0.0271 0.028 Uiso 1 1 calc R
C5 C 0.19446(14) -0.07507(8) -0.05346(10) 0.0249(3) Uani 1 1 d .
H2 H 0.1098 -0.0753 -0.0998 0.030 Uiso 1 1 calc R
C6 C 0.30308(14) -0.13378(8) -0.06018(9) 0.0237(3) Uani 1 1 d .
H3 H 0.2959 -0.1750 -0.1126 0.028 Uiso 1 1 calc R
C7 C 0.42588(14) -0.13283(7) 0.01113(9) 0.0207(3) Uani 1 1 d .
C8 C 0.54496(15) -0.19134(8) 0.00727(10) 0.0258(3) Uani 1 1 d .
H4 H 0.5397 -0.2348 -0.0423 0.031 Uiso 1 1 calc R
C9 C 0.66486(14) -0.18562(8) 0.07322(10) 0.0255(3) Uani 1 1 d .
H5 H 0.7431 -0.2248 0.0683 0.031 Uiso 1 1 calc R
C10 C 0.67713(13) -0.12189(7) 0.15061(9) 0.0206(3) Uani 1 1 d .
C11 C 0.80701(14) -0.11418(8) 0.21449(10) 0.0247(3) Uani 1 1 d .
H6 H 0.8863 -0.1524 0.2071 0.030 Uiso 1 1 calc R
C12 C 0.82076(14) -0.05236(8) 0.28718(10) 0.0253(3) Uani 1 1 d .
H7 H 0.9105 -0.0463 0.3277 0.030 Uiso 1 1 calc R
C13 C 0.70160(13) 0.00152(8) 0.30097(9) 0.0232(3) Uani 1 1 d .
H8 H 0.7106 0.0438 0.3520 0.028 Uiso 1 1 calc R
C14 C 0.45118(13) 0.05578(7) 0.26675(9) 0.0200(3) Uani 1 1 d .
O1 O 0.46789(10) 0.12930(5) 0.25063(7) 0.0282(2) Uani 1 1 d .
N2 N 0.33036(11) 0.02511(6) 0.31755(7) 0.0184(2) Uani 1 1 d .
C15 C 0.31852(13) -0.06086(7) 0.34550(9) 0.0181(2) Uani 1 1 d .
C16 C 0.21092(13) -0.11010(7) 0.29539(9) 0.0204(3) Uani 1 1 d .
H9 H 0.1483 -0.0876 0.2415 0.024 Uiso 1 1 calc R
C17 C 0.19560(14) -0.19218(7) 0.32455(10) 0.0246(3) Uani 1 1 d .
H10 H 0.1224 -0.2259 0.2904 0.029 Uiso 1 1 calc R
C18 C 0.28683(15) -0.22520(8) 0.40337(11) 0.0279(3) Uani 1 1 d .
H11 H 0.2757 -0.2813 0.4233 0.033 Uiso 1 1 calc R
C19 C 0.39411(15) -0.17630(8) 0.45290(10) 0.0278(3) Uani 1 1 d .
H12 H 0.4568 -0.1989 0.5066 0.033 Uiso 1 1 calc R
C20 C 0.41013(14) -0.09415(8) 0.42410(9) 0.0234(3) Uani 1 1 d .
H13 H 0.4837 -0.0607 0.4581 0.028 Uiso 1 1 calc R
C21 C 0.20218(13) 0.07631(7) 0.33159(9) 0.0182(2) Uani 1 1 d .
C22 C 0.12845(14) 0.07116(7) 0.42413(9) 0.0205(3) Uani 1 1 d .
H14 H 0.1643 0.0351 0.4775 0.025 Uiso 1 1 calc R
C23 C 0.00222(14) 0.11875(7) 0.43879(10) 0.0231(3) Uani 1 1 d .
H15 H -0.0490 0.1144 0.5019 0.028 Uiso 1 1 calc R
C24 C -0.04946(14) 0.17253(7) 0.36181(10) 0.0242(3) Uani 1 1 d .
H16 H -0.1354 0.2053 0.3721 0.029 Uiso 1 1 calc R
C25 C 0.02519(15) 0.17803(7) 0.26989(10) 0.0253(3) Uani 1 1 d .
H17 H -0.0095 0.2152 0.2173 0.030 Uiso 1 1 calc R
C26 C 0.15019(14) 0.12987(7) 0.25369(9) 0.0228(3) Uani 1 1 d .
H18 H 0.1999 0.1334 0.1900 0.027 Uiso 1 1 calc R

loop_
_atom_site_aniso_label
_atom_site_aniso_U_11
_atom_site_aniso_U_22
_atom_site_aniso_U_33
_atom_site_aniso_U_23
_atom_site_aniso_U_13
_atom_site_aniso_U_12
C1 0.0206(6) 0.0182(6) 0.0185(6) 0.0017(4) 0.0048(5) -0.0031(5)
C2 0.0187(6) 0.0169(5) 0.0179(6) 0.0025(4) 0.0040(5) -0.0027(4)
C3 0.0189(6) 0.0179(6) 0.0171(6) 0.0023(4) 0.0058(5) -0.0033(5)
N1 0.0196(5) 0.0220(5) 0.0193(5) 0.0027(4) 0.0035(4) 0.0000(4)
C4 0.0192(6) 0.0280(7) 0.0230(6) 0.0047(5) 0.0038(5) 0.0004(5)
C5 0.0207(6) 0.0328(7) 0.0212(6) 0.0040(5) -0.0001(5) -0.0054(5)
C6 0.0264(7) 0.0261(6) 0.0187(6) -0.0013(5) 0.0031(5) -0.0073(5)
C7 0.0230(6) 0.0206(6) 0.0188(6) 0.0016(5) 0.0043(5) -0.0036(5)
C8 0.0324(7) 0.0216(6) 0.0235(6) -0.0057(5) 0.0038(5) 0.0012(5)
C9 0.0272(7) 0.0235(6) 0.0262(7) -0.0025(5) 0.0043(5) 0.0065(5)
C10 0.0226(6) 0.0197(6) 0.0198(6) 0.0021(5) 0.0043(5) 0.0001(5)
C11 0.0207(6) 0.0286(7) 0.0251(6) 0.0034(5) 0.0030(5) 0.0045(5)
C12 0.0202(6) 0.0343(7) 0.0214(6) 0.0012(5) -0.0008(5) -0.0014(5)
C13 0.0239(6) 0.0262(6) 0.0196(6) -0.0023(5) 0.0028(5) -0.0056(5)
C14 0.0224(6) 0.0190(6) 0.0185(6) -0.0028(4) 0.0018(5) -0.0030(5)
O1 0.0308(5) 0.0167(4) 0.0378(5) -0.0006(4) 0.0099(4) -0.0040(4)
N2 0.0210(5) 0.0150(5) 0.0195(5) 0.0000(4) 0.0048(4) 0.0007(4)
C15 0.0203(6) 0.0157(6) 0.0187(6) -0.0007(4) 0.0080(5) 0.0022(4)
C16 0.0207(6) 0.0207(6) 0.0200(6) -0.0002(5) 0.0060(5) 0.0016(5)
C17 0.0249(7) 0.0192(6) 0.0301(7) -0.0038(5) 0.0087(5) -0.0021(5)
C18 0.0322(7) 0.0169(6) 0.0354(7) 0.0044(5) 0.0118(6) 0.0037(5)
C19 0.0302(7) 0.0260(7) 0.0274(7) 0.0059(5) 0.0033(5) 0.0081(5)
C20 0.0249(6) 0.0236(6) 0.0217(6) -0.0010(5) 0.0016(5) 0.0008(5)
C21 0.0205(6) 0.0136(5) 0.0205(6) -0.0034(4) 0.0014(5) -0.0009(4)
C22 0.0248(6) 0.0177(6) 0.0190(6) -0.0004(4) 0.0015(5) -0.0001(5)
C23 0.0255(7) 0.0213(6) 0.0228(6) -0.0036(5) 0.0065(5) -0.0009(5)
C24 0.0232(6) 0.0183(6) 0.0310(7) -0.0061(5) 0.0001(5) 0.0033(5)
C25 0.0330(7) 0.0185(6) 0.0241(7) 0.0008(5) -0.0029(5) 0.0038(5)
C26 0.0294(7) 0.0199(6) 0.0192(6) -0.0003(5) 0.0028(5) 0.0006(5)

loop_
_atom_type_symbol
_atom_type_description
_atom_type_scat_dispersion_real
_atom_type_scat_dispersion_imag
_atom_type_scat_source
C C 0.0033 0.0016 'International Tables Vol C Tables 4.2.6.8 and 6.1.1.4'
H H 0.0000 0.0000 'International Tables Vol C Tables 4.2.6.8 and 6.1.1.4'
N N 0.0061 0.0033 'International Tables Vol C Tables 4.2.6.8 and 6.1.1.4'
O O 0.0106 0.0060 'International Tables Vol C Tables 4.2.6.8 and 6.1.1.4'

loop_
_geom_angle_atom_site_label_1
_geom_angle_atom_site_label_2
_geom_angle_atom_site_label_3
_geom_angle
C13 C1 C2 120.39(11)
C13 C1 C14 115.26(11)
C2 C1 C14 124.32(11)
C10 C2 C1 117.89(11)
C10 C2 C3 118.47(11)
C1 C2 C3 123.58(11)
N1 C3 C7 121.99(11)
N1 C3 C2 118.03(11)
C7 C3 C2 119.93(11)
C4 N1 C3 117.70(11)
N1 C4 C5 124.50(12)
N1 C4 H1 117.7
C5 C4 H1 117.7
C6 C5 C4 118.14(12)
C6 C5 H2 120.9
C4 C5 H2 120.9
C5 C6 C7 119.65(12)
C5 C6 H3 120.2
C7 C6 H3 120.2
C6 C7 C3 117.98(11)
C6 C7 C8 122.59(12)
C3 C7 C8 119.41(11)
C9 C8 C7 120.87(12)
C9 C8 H4 119.6
C7 C8 H4 119.6
C8 C9 C10 121.71(12)
C8 C9 H5 119.1
C10 C9 H5 119.1
C11 C10 C2 119.89(11)
C11 C10 C9 120.70(11)
C2 C10 C9 119.40(11)
C12 C11 C10 121.03(12)
C12 C11 H6 119.5
C10 C11 H6 119.5
C11 C12 C13 119.40(12)
C11 C12 H7 120.3
C13 C12 H7 120.3
C1 C13 C12 121.21(12)
C1 C13 H8 119.4
C12 C13 H8 119.4
O1 C14 N2 122.43(11)
O1 C14 C1 120.90(11)
N2 C14 C1 116.37(11)
C14 N2 C21 119.99(10)
C14 N2 C15 122.14(9)
C21 N2 C15 117.33(9)
C20 C15 C16 119.90(11)
C20 C15 N2 120.57(11)
C16 C15 N2 119.49(11)
C17 C16 C15 119.71(12)
C17 C16 H9 120.1
C15 C16 H9 120.1
C16 C17 C18 120.29(12)
C16 C17 H10 119.9
C18 C17 H10 119.9
C19 C18 C17 119.97(12)
C19 C18 H11 120.0
C17 C18 H11 120.0
C18 C19 C20 120.06(12)
C18 C19 H12 120.0
C20 C19 H12 120.0
C19 C20 C15 120.07(12)
C19 C20 H13 120.0
C15 C20 H13 120.0
C22 C21 C26 119.89(11)
C22 C21 N2 118.89(10)
C26 C21 N2 121.22(11)
C21 C22 C23 120.02(11)
C21 C22 H14 120.0
C23 C22 H14 120.0
C24 C23 C22 120.33(12)
C24 C23 H15 119.8
C22 C23 H15 119.8
C25 C24 C23 119.47(12)
C25 C24 H16 120.3
C23 C24 H16 120.3
C24 C25 C26 120.73(12)
C24 C25 H17 119.6
C26 C25 H17 119.6
C25 C26 C21 119.54(12)
C25 C26 H18 120.2
C21 C26 H18 120.2

loop_
_geom_bond_atom_site_label_1
_geom_bond_atom_site_label_2
_geom_bond_distance
C1 C13 1.3819(18)
C1 C2 1.4198(18)
C1 C14 1.5063(18)
C2 C10 1.4196(18)
C2 C3 1.4553(18)
C3 N1 1.3576(16)
C3 C7 1.4165(18)
N1 C4 1.3272(17)
C4 C5 1.4006(19)
C4 H1 0.9500
C5 C6 1.3669(19)
C5 H2 0.9500
C6 C7 1.4105(19)
C6 H3 0.9500
C7 C8 1.4308(19)
C8 C9 1.351(2)
C8 H4 0.9500
C9 C10 1.4361(18)
C9 H5 0.9500
C10 C11 1.4092(19)
C11 C12 1.3730(19)
C11 H6 0.9500
C12 C13 1.3968(19)
C12 H7 0.9500
C13 H8 0.9500
C14 O1 1.2182(16)
C14 N2 1.3792(16)
N2 C21 1.4353(16)
N2 C15 1.4423(17)
C15 C20 1.3906(18)
C15 C16 1.3936(18)
C16 C17 1.3888(19)
C16 H9 0.9500
C17 C18 1.389(2)
C17 H10 0.9500
C18 C19 1.385(2)
C18 H11 0.9500
C19 C20 1.389(2)
C19 H12 0.9500
C20 H13 0.9500
C21 C22 1.3863(18)
C21 C26 1.3941(18)
C22 C23 1.3892(18)
C22 H14 0.9500
C23 C24 1.3871(19)
C23 H15 0.9500
C24 C25 1.384(2)
C24 H16 0.9500
C25 C26 1.3887(19)
C25 H17 0.9500
C26 H18 0.9500

loop_
_geom_torsion_atom_site_label_1
_geom_torsion_atom_site_label_2
_geom_torsion_atom_site_label_3
_geom_torsion_atom_site_label_4
_geom_torsion
C13 C1 C2 C10 5.20(16)
C14 C1 C2 C10 -176.88(10)
C13 C1 C2 C3 -172.02(11)
C14 C1 C2 C3 5.91(17)
C10 C2 C3 N1 -173.62(10)
C1 C2 C3 N1 3.58(16)
C10 C2 C3 C7 3.90(15)
C1 C2 C3 C7 -178.90(10)
C7 C3 N1 C4 1.51(16)
C2 C3 N1 C4 178.97(10)
C3 N1 C4 C5 -0.23(17)
N1 C4 C5 C6 -1.21(18)
C4 C5 C6 C7 1.33(17)
C5 C6 C7 C3 -0.15(17)
C5 C6 C7 C8 -178.70(11)
N1 C3 C7 C6 -1.34(16)
C2 C3 C7 C6 -178.75(10)
N1 C3 C7 C8 177.26(10)
C2 C3 C7 C8 -0.15(16)
C6 C7 C8 C9 176.20(12)
C3 C7 C8 C9 -2.33(18)
C7 C8 C9 C10 0.98(19)
C1 C2 C10 C11 -3.44(16)
C3 C2 C10 C11 173.92(10)
C1 C2 C10 C9 177.41(10)
C3 C2 C10 C9 -5.23(16)
C8 C9 C10 C11 -176.24(12)
C8 C9 C10 C2 2.90(18)
C2 C10 C11 C12 -0.49(18)
C9 C10 C11 C12 178.65(12)
C10 C11 C12 C13 2.74(19)
C2 C1 C13 C12 -3.08(18)
C14 C1 C13 C12 178.81(11)
C11 C12 C13 C1 -0.96(18)
C13 C1 C14 O1 66.24(16)
C2 C1 C14 O1 -111.78(14)
C13 C1 C14 N2 -107.61(13)
C2 C1 C14 N2 74.37(15)
O1 C14 N2 C21 14.86(17)
C1 C14 N2 C21 -171.39(10)
O1 C14 N2 C15 -173.73(11)
C1 C14 N2 C15 0.02(16)
C14 N2 C15 C20 70.70(15)
C21 N2 C15 C20 -117.67(13)
C14 N2 C15 C16 -111.38(13)
C21 N2 C15 C16 60.25(15)
C20 C15 C16 C17 0.18(17)
N2 C15 C16 C17 -177.75(10)
C15 C16 C17 C18 0.08(18)
C16 C17 C18 C19 -0.30(18)
C17 C18 C19 C20 0.26(19)
C18 C19 C20 C15 0.00(19)
C16 C15 C20 C19 -0.22(17)
N2 C15 C20 C19 177.69(11)
C14 N2 C21 C22 -141.77(11)
C15 N2 C21 C22 46.41(14)
C14 N2 C21 C26 39.04(16)
C15 N2 C21 C26 -132.77(12)
C26 C21 C22 C23 0.58(17)
N2 C21 C22 C23 -178.62(10)
C21 C22 C23 C24 -0.99(18)
C22 C23 C24 C25 0.42(18)
C23 C24 C25 C26 0.55(18)
C24 C25 C26 C21 -0.96(18)
C22 C21 C26 C25 0.38(17)
N2 C21 C26 C25 179.56(11)

loop_
_cod_related_entry_id
_cod_related_entry_database
_cod_related_entry_code
1 ChemSpider 30660155
